data_4030978
loop_
_publ_author_name
'Postnikov, Pavel S.'
'Guselnikova, Olga A.'
'Yusubov, Mekhman S.'
'Yoshimura, Akira'
'Nemykin, Victor N.'
'Zhdankin, Viktor V.'

_publ_section_related_literature
; 
? 
;
_publ_section_title
;
 Preparation and X-ray Structural Study of Dibenziodolium Derivatives.
;
_journal_issue 11
_journal_name_full 'The Journal of organic chemistry'
_journal_page_first 5783
_journal_page_last 5788
_journal_paper_doi 10.1021/acs.joc.5b00741
_journal_volume 80
_journal_year 2015
_chemical_formula_moiety 'C13 H8 I1 N1 S1'
_chemical_formula_sum 'C13 H8 I N S'
_chemical_formula_weight 337.18
_space_group_IT_number 14
_symmetry_cell_setting monoclinic
_symmetry_space_group_name_Hall '-P 2ybc'
_symmetry_space_group_name_H-M 'P 1 21/c 1'
_atom_sites_solution_hydrogens difmap
_atom_sites_solution_primary direct
_audit_creation_date 15-03-22
_audit_creation_method CRYSTALS_ver_14.40
_cell_angle_alpha 90
_cell_angle_beta 90.895(6)
_cell_angle_gamma 90
_cell_formula_units_Z 4
_cell_length_a 7.8592(3)
_cell_length_b 15.6109(5)
_cell_length_c 9.4890(6)
_cell_measurement_reflns_used 6636
_cell_measurement_temperature 123
_cell_measurement_theta_max 27
_cell_measurement_theta_min 2
_cell_volume 1164.06(9)
_computing_cell_refinement 'USER DEFINED CELL REFINEMENT'
_computing_data_collection 'USER DEFINED DATA COLLECTION'
_computing_data_reduction 'USER DEFINED DATA REDUCTION'
_computing_molecular_graphics 'CAMERON (Watkin et al., 1996)'
_computing_publication_material 'CRYSTALS (Betteridge et al., 2003)'
_computing_structure_refinement 'CRYSTALS (Betteridge et al., 2003)'
_computing_structure_solution 'SHELXS 86 (Sheldrick, 1986)'
_diffrn_ambient_temperature 123
_diffrn_measured_fraction_theta_full 0.996
_diffrn_measured_fraction_theta_max 0.996
_diffrn_measurement_device Serial
_diffrn_measurement_device_type Unknown
_diffrn_measurement_method \w
_diffrn_radiation_monochromator graphite
_diffrn_radiation_type 'Mo K\a'
_diffrn_radiation_wavelength 0.71075
_diffrn_reflns_av_R_equivalents 0.034
_diffrn_reflns_limit_h_max 10
_diffrn_reflns_limit_h_min -10
_diffrn_reflns_limit_k_max 19
_diffrn_reflns_limit_k_min -20
_diffrn_reflns_limit_l_max 12
_diffrn_reflns_limit_l_min -10
_diffrn_reflns_number 6636
_diffrn_reflns_theta_full 27.485
_diffrn_reflns_theta_max 27.485
_diffrn_reflns_theta_min 2.512
_diffrn_standards_decay_% 0.00
_diffrn_standards_interval_time 2
_diffrn_standards_number 6636
_exptl_absorpt_coefficient_mu 2.899
_exptl_absorpt_correction_T_max 0.71
_exptl_absorpt_correction_T_min 0.40
_exptl_absorpt_correction_type multi-scan
_exptl_absorpt_process_details 'DENZO/SCALEPACK (Otwinowski & Minor, 1997)'
_exptl_crystal_colour yellow
_exptl_crystal_density_diffrn 1.924
_exptl_crystal_density_method 'not measured'
_exptl_crystal_description plate
_exptl_crystal_F_000 648
_exptl_crystal_size_max 0.450
_exptl_crystal_size_mid 0.340
_exptl_crystal_size_min 0.120
_refine_diff_density_max 1.24
_refine_diff_density_min -1.08
_refine_ls_extinction_method None
_refine_ls_goodness_of_fit_ref 0.9994
_refine_ls_hydrogen_treatment constr
_refine_ls_matrix_type full
_refine_ls_number_parameters 145
_refine_ls_number_reflns 2652
_refine_ls_number_restraints 0
_refine_ls_R_factor_all 0.0340
_refine_ls_R_factor_gt 0.0310
_refine_ls_shift/su_max 0.0011365
_refine_ls_shift/su_mean 0.0000246
_refine_ls_structure_factor_coef Fsqd
_refine_ls_weighting_details
;
 Method= Modified Sheldrick 
 w=1/[\s^2^(F^2^) + ( 0.05P)^2^ + 2.81P] 
 ,where P=(max(Fo^2^,0) + 2Fc^2^)/3 
;
_refine_ls_weighting_scheme calc
_refine_ls_wR_factor_all 0.0844
_refine_ls_wR_factor_gt 0.0826
_refine_ls_wR_factor_ref 0.0844
_reflns_limit_h_max 10
_reflns_limit_h_min -10
_reflns_limit_k_max 20
_reflns_limit_k_min 0
_reflns_limit_l_max 12
_reflns_limit_l_min 0
_reflns_number_gt 2451
_reflns_number_total 2665
_reflns_threshold_expression I>2.0\s(I)
_oxford_diffrn_Wilson_B_factor 0.00
_oxford_diffrn_Wilson_scale 0.00
_oxford_refine_ls_r_factor_ref 0.0340
_oxford_refine_ls_scale 0.7091(18)
_oxford_reflns_number_all 2652
_oxford_reflns_threshold_expression_ref I>-3.0\s(I)
_oxford_structure_analysis_title '_12222014-1'
_cod_data_source_file jo5b00741_si_001.cif
_cod_data_source_block New_Global_Publ_Block
_cod_depositor_comments 'Adding full bibliography for 4030978--4030981.cif.'
_cod_original_sg_symbol_H-M 'P 1 21/c 1 '
_cod_original_formula_sum 'C13 H8 I1 N1 S1'
_cod_database_code 4030978

loop_
_symmetry_equiv_pos_as_xyz
x,y,z
-x,-y,-z
-x,y+1/2,-z+1/2
x,-y+1/2,z+1/2

loop_
_atom_site_label
_atom_site_type_symbol
_atom_site_fract_x
_atom_site_fract_y
_atom_site_fract_z
_atom_site_U_iso_or_equiv
_atom_site_occupancy
_atom_site_adp_type
_atom_site_refinement_flags_posn
I1 I 0.71207(3) 0.595855(13) 0.38570(2) 0.0190 1.0000 Uani .
C1 C 0.8265(4) 0.4788(2) 0.3288(4) 0.0214 1.0000 Uani .
C6 C 0.8307(4) 0.4211(2) 0.4409(4) 0.0235 1.0000 Uani .
C5 C 0.9018(5) 0.3399(2) 0.4143(5) 0.0293 1.0000 Uani .
C4 C 0.9662(5) 0.3220(3) 0.2819(5) 0.0322 1.0000 Uani .
C3 C 0.9581(5) 0.3810(3) 0.1729(5) 0.0323 1.0000 Uani .
C2 C 0.8861(5) 0.4618(2) 0.1956(4) 0.0253 1.0000 Uani .
C7 C 0.7616(4) 0.4496(2) 0.5746(4) 0.0244 1.0000 Uani .
C8 C 0.6949(4) 0.5324(2) 0.5813(4) 0.0221 1.0000 Uani .
C9 C 0.6272(5) 0.5690(3) 0.7004(4) 0.0274 1.0000 Uani .
C10 C 0.6286(5) 0.5185(3) 0.8233(4) 0.0335 1.0000 Uani .
C11 C 0.6925(5) 0.4366(3) 0.8215(5) 0.0336 1.0000 Uani .
C12 C 0.7584(5) 0.4016(2) 0.7000(5) 0.0297 1.0000 Uani .
S1 S 0.49555(14) 0.24518(7) 0.51937(13) 0.0371 1.0000 Uani .
C13 C 0.3390(5) 0.1936(2) 0.4410(4) 0.0250 1.0000 Uani .
N1 N 0.2279(4) 0.1554(2) 0.3863(3) 0.0312 1.0000 Uani .
H41 H 0.9051 0.2990 0.4848 0.0341 1.0000 Uiso R
H51 H 1.0173 0.2688 0.2667 0.0367 1.0000 Uiso R
H61 H 1.0023 0.3660 0.0850 0.0395 1.0000 Uiso R
H71 H 0.8780 0.5027 0.1242 0.0307 1.0000 Uiso R
H101 H 0.5815 0.6243 0.6976 0.0332 1.0000 Uiso R
H111 H 0.5874 0.5407 0.9073 0.0396 1.0000 Uiso R
H121 H 0.6916 0.4044 0.9038 0.0377 1.0000 Uiso R
H131 H 0.8001 0.3456 0.7015 0.0349 1.0000 Uiso R

loop_
_atom_site_aniso_label
_atom_site_aniso_U_11
_atom_site_aniso_U_22
_atom_site_aniso_U_33
_atom_site_aniso_U_23
_atom_site_aniso_U_13
_atom_site_aniso_U_12
I1 0.02112(14) 0.01466(14) 0.02114(15) 0.00043(8) -0.00181(9) -0.00273(7)
C1 0.0167(15) 0.0168(15) 0.0306(19) -0.0026(14) -0.0022(13) -0.0004(12)
C6 0.0176(16) 0.0196(16) 0.033(2) 0.0031(16) -0.0056(14) -0.0043(13)
C5 0.0214(18) 0.0207(18) 0.046(2) 0.0056(17) -0.0063(16) -0.0016(13)
C4 0.0242(19) 0.0228(18) 0.050(3) -0.0053(18) -0.0019(17) 0.0030(14)
C3 0.0246(19) 0.032(2) 0.040(2) -0.0129(19) 0.0040(16) 0.0009(16)
C2 0.0226(17) 0.0225(17) 0.031(2) -0.0026(16) -0.0001(14) -0.0027(13)
C7 0.0210(17) 0.0210(17) 0.0311(19) 0.0043(16) -0.0050(14) -0.0060(13)
C8 0.0211(16) 0.0230(17) 0.0220(17) 0.0022(15) -0.0029(13) -0.0086(13)
C9 0.034(2) 0.0253(18) 0.0230(18) -0.0019(16) -0.0015(15) -0.0099(15)
C10 0.036(2) 0.041(2) 0.0234(19) -0.0044(18) 0.0009(16) -0.0213(18)
C11 0.033(2) 0.038(2) 0.029(2) 0.0086(19) -0.0064(16) -0.0162(18)
C12 0.029(2) 0.026(2) 0.034(2) 0.0091(16) -0.0080(16) -0.0062(14)
S1 0.0330(5) 0.0265(5) 0.0517(7) -0.0134(5) -0.0016(4) 0.0008(4)
C13 0.034(2) 0.0165(16) 0.0244(18) -0.0007(15) 0.0066(15) 0.0043(14)
N1 0.041(2) 0.0252(17) 0.0276(18) -0.0012(14) 0.0004(15) -0.0008(13)

loop_
_atom_type_symbol
_atom_type_scat_dispersion_real
_atom_type_scat_dispersion_imag
_atom_type_scat_Cromer_Mann_a1
_atom_type_scat_Cromer_Mann_b1
_atom_type_scat_Cromer_Mann_a2
_atom_type_scat_Cromer_Mann_b2
_atom_type_scat_Cromer_Mann_a3
_atom_type_scat_Cromer_Mann_b3
_atom_type_scat_Cromer_Mann_a4
_atom_type_scat_Cromer_Mann_b4
_atom_type_scat_Cromer_Mann_c
_atom_type_scat_source
C 0.0033 0.0016 2.3100 20.8439 1.0200 10.2075 1.5886 0.5687 0.8650 51.6512 0.2156 'International Tables Vol C 4.2.6.8 and 6.1.1.4'
H 0.0000 0.0000 0.4930 10.5109 0.3229 26.1257 0.1402 3.1424 0.0408 57.7998 0.0030 'International Tables Vol C 4.2.6.8 and 6.1.1.4'
I -0.4742 1.8119 20.1472 4.3470 18.9949 0.3814 7.5138 27.7660 2.2735 66.8776 4.0712 'International Tables Vol C 4.2.6.8 and 6.1.1.4'
N 0.0061 0.0033 12.2126 0.0057 3.1322 9.8933 2.0125 28.9975 1.1663 0.5826 -11.5290 'International Tables Vol C 4.2.6.8 and 6.1.1.4'
S 0.1246 0.1234 6.9053 1.4679 5.2034 22.2151 1.4379 0.2536 1.5863 56.1720 0.8669 'International Tables Vol C 4.2.6.8 and 6.1.1.4'

loop_
_geom_angle_atom_site_label_1
_geom_angle_site_symmetry_1
_geom_angle_atom_site_label_2
_geom_angle_atom_site_label_3
_geom_angle
_geom_angle_publ_flag
S1 2_666 I1 C1 172.84(9) yes
S1 2_666 I1 C8 94.50(10) yes
C1 . I1 C8 81.49(14) yes
I1 . C1 C6 111.7(3) yes
I1 . C1 C2 123.5(3) yes
C6 . C1 C2 124.8(3) yes
C1 . C6 C5 116.7(4) yes
C1 . C6 C7 117.6(3) yes
C5 . C6 C7 125.8(4) yes
C6 . C5 C4 119.6(4) yes
C6 . C5 H41 119.9 no
C4 . C5 H41 120.5 no
C5 . C4 C3 121.8(4) yes
C5 . C4 H51 118.8 no
C3 . C4 H51 119.4 no
C4 . C3 C2 119.9(4) yes
C4 . C3 H61 119.0 no
C2 . C3 H61 121.1 no
C3 . C2 C1 117.2(4) yes
C3 . C2 H71 121.9 no
C1 . C2 H71 120.9 no
C6 . C7 C8 117.8(3) yes
C6 . C7 C12 125.8(4) yes
C8 . C7 C12 116.3(4) yes
C7 . C8 I1 111.4(3) yes
C7 . C8 C9 124.7(4) yes
I1 . C8 C9 123.9(3) yes
C8 . C9 C10 116.6(4) yes
C8 . C9 H101 120.7 no
C10 . C9 H101 122.6 no
C9 . C10 C11 120.6(4) yes
C9 . C10 H111 120.1 no
C11 . C10 H111 119.3 no
C10 . C11 C12 121.3(4) yes
C10 . C11 H121 119.1 no
C12 . C11 H121 119.6 no
C7 . C12 C11 120.4(4) yes
C7 . C12 H131 120.1 no
C11 . C12 H131 119.6 no
I1 2_666 S1 C13 97.47(13) yes
S1 . C13 N1 178.8(4) yes

loop_
_geom_bond_atom_site_label_1
_geom_bond_atom_site_label_2
_geom_bond_site_symmetry_2
_geom_bond_distance
_geom_bond_publ_flag
I1 S1 2_666 3.1110(11) yes
I1 C1 . 2.111(3) yes
I1 C8 . 2.110(4) yes
C1 C6 . 1.393(5) yes
C1 C2 . 1.381(5) yes
C6 C5 . 1.409(5) yes
C6 C7 . 1.457(6) yes
C5 C4 . 1.391(6) yes
C5 H41 . 0.925 no
C4 C3 . 1.385(6) yes
C4 H51 . 0.934 no
C3 C2 . 1.401(5) yes
C3 H61 . 0.938 no
C2 H71 . 0.933 no
C7 C8 . 1.397(5) yes
C7 C12 . 1.407(6) yes
C8 C9 . 1.380(5) yes
C9 C10 . 1.408(6) yes
C9 H101 . 0.935 no
C10 C11 . 1.373(7) yes
C10 H111 . 0.932 no
C11 C12 . 1.384(6) yes
C11 H121 . 0.930 no
C12 H131 . 0.933 no
S1 C13 . 1.639(4) yes
C13 N1 . 1.172(5) yes

loop_
_geom_hbond_atom_site_label_D
_geom_hbond_atom_site_label_H
_geom_hbond_atom_site_label_A
_geom_hbond_site_symmetry_A
_geom_hbond_angle_DHA
_geom_hbond_distance_DH
_geom_hbond_distance_HA
_geom_hbond_distance_DA
_geom_hbond_publ_flag
C2 H71 N1 3_655 133.92(12) 0.933 2.527 3.244(6) yes
